data_7016049
loop_
_publ_author_name
'Henke, Florian'
'Schenk, Christian'
'Schnepf, Andreas'

_publ_section_title
;
 [Si(SiMe(3))(3)](3)Ge(9)M(CO)(3)(-) (M = Cr, Mo, W): Coordination
 Chemistry with metalloid Clusters.
;
_journal_issue 25
_journal_name_full 'Dalton transactions (Cambridge, England : 2003)'
_journal_page_first 6704
_journal_page_last 6710
_journal_paper_doi 10.1039/c1dt10096c
_journal_volume 40
_journal_year 2011
_chemical_formula_sum 'C47 H117 Ge9 Li Mo O6 Si12'
_chemical_formula_weight 1871.68
_space_group_IT_number 14
_symmetry_cell_setting monoclinic
_symmetry_space_group_name_Hall '-P 2ybc'
_symmetry_space_group_name_H-M 'P 1 21/c 1'
_atom_sites_solution_hydrogens geom
_atom_sites_solution_primary direct
_atom_sites_solution_secondary difmap
_audit_creation_method SHELXL-97
_cell_angle_alpha 90.00
_cell_angle_beta 90.823(8)
_cell_angle_gamma 90.00
_cell_formula_units_Z 4
_cell_length_a 15.7684(8)
_cell_length_b 16.7824(10)
_cell_length_c 32.886(2)
_cell_measurement_reflns_used 64784
_cell_measurement_temperature 199(2)
_cell_measurement_theta_max 26.00
_cell_measurement_theta_min 2.15
_cell_volume 8701.8(9)
_computing_structure_refinement 'SHELXL-97 (Sheldrick, 1997)'
_computing_structure_solution 'SHELXS-97 (Sheldrick, 1990)'
_diffrn_ambient_temperature 199(2)
_diffrn_measured_fraction_theta_full 0.939
_diffrn_measured_fraction_theta_max 0.939
_diffrn_radiation_monochromator graphite
_diffrn_radiation_source 'fine-focus sealed tube'
_diffrn_radiation_type MoK\a
_diffrn_radiation_wavelength 0.71073
_diffrn_reflns_av_R_equivalents 0.0655
_diffrn_reflns_av_sigmaI/netI 0.0728
_diffrn_reflns_limit_h_max 17
_diffrn_reflns_limit_h_min -17
_diffrn_reflns_limit_k_max 20
_diffrn_reflns_limit_k_min -20
_diffrn_reflns_limit_l_max 40
_diffrn_reflns_limit_l_min -40
_diffrn_reflns_number 63795
_diffrn_reflns_theta_full 26.01
_diffrn_reflns_theta_max 26.01
_diffrn_reflns_theta_min 2.15
_exptl_absorpt_coefficient_mu 3.399
_exptl_absorpt_correction_T_max 0.8042
_exptl_absorpt_correction_T_min 0.4628
_exptl_absorpt_correction_type numerical
_exptl_crystal_colour red
_exptl_crystal_density_diffrn 1.429
_exptl_crystal_density_method 'not measured'
_exptl_crystal_description diamond
_exptl_crystal_F_000 3792
_exptl_crystal_size_max 0.3
_exptl_crystal_size_mid 0.25
_exptl_crystal_size_min 0.2
_refine_diff_density_max 0.615
_refine_diff_density_min -0.766
_refine_diff_density_rms 0.082
_refine_ls_extinction_method none
_refine_ls_goodness_of_fit_ref 0.866
_refine_ls_hydrogen_treatment constr
_refine_ls_matrix_type full
_refine_ls_number_parameters 719
_refine_ls_number_reflns 16097
_refine_ls_number_restraints 126
_refine_ls_restrained_S_all 0.875
_refine_ls_R_factor_all 0.0784
_refine_ls_R_factor_gt 0.0371
_refine_ls_shift/su_max 0.001
_refine_ls_shift/su_mean 0.000
_refine_ls_structure_factor_coef Fsqd
_refine_ls_weighting_details 'calc w=1/[\s^2^(Fo^2^)+(0.0417P)^2^+0.0000P] where P=(Fo^2^+2Fc^2^)/3'
_refine_ls_weighting_scheme calc
_refine_ls_wR_factor_gt 0.0740
_refine_ls_wR_factor_ref 0.0839
_reflns_number_gt 9759
_reflns_number_total 16097
_reflns_threshold_expression >2sigma(I)
_cod_data_source_file c1dt10096c.txt
_cod_data_source_block fh72mon
_cod_original_sg_symbol_H-M P2(1)/c
_cod_database_code 7016049

loop_
_symmetry_equiv_pos_as_xyz
'x, y, z'
'-x, y+1/2, -z+1/2'
'-x, -y, -z'
'x, -y-1/2, z-1/2'

loop_
_atom_site_label
_atom_site_type_symbol
_atom_site_fract_x
_atom_site_fract_y
_atom_site_fract_z
_atom_site_U_iso_or_equiv
_atom_site_adp_type
_atom_site_occupancy
_atom_site_symmetry_multiplicity
_atom_site_calc_flag
_atom_site_refinement_flags
_atom_site_disorder_assembly
_atom_site_disorder_group
Mo1 Mo 0.68735(3) 0.21232(2) 0.171131(13) 0.03804(11) Uani 1 1 d . . .
Ge1 Ge 0.92734(4) 0.26730(3) 0.120221(16) 0.04711(14) Uani 1 1 d . A .
Ge2 Ge 0.81874(3) 0.26194(3) 0.222943(14) 0.03563(12) Uani 1 1 d . . .
Ge3 Ge 0.72027(3) 0.37002(3) 0.146190(15) 0.03803(12) Uani 1 1 d . B .
Ge4 Ge 0.85325(4) 0.16655(3) 0.164444(16) 0.04048(13) Uani 1 1 d . . .
Ge6 Ge 0.68439(4) 0.34478(3) 0.219877(16) 0.04287(14) Uani 1 1 d . . .
Ge9 Ge 0.83364(4) 0.41876(3) 0.204040(15) 0.04200(13) Uani 1 1 d . . .
Ge7 Ge 0.95512(3) 0.31831(3) 0.190907(15) 0.04064(13) Uani 1 1 d . . .
Ge5 Ge 0.77154(4) 0.25342(3) 0.102293(15) 0.04241(13) Uani 1 1 d . . .
Ge8 Ge 0.87502(4) 0.40650(3) 0.128729(15) 0.04052(13) Uani 1 1 d . . .
Si1 Si 1.04048(10) 0.24864(8) 0.07495(4) 0.0443(3) Uani 1 1 d D . .
Si2 Si 0.85381(9) 0.22529(7) 0.29156(4) 0.0381(3) Uani 1 1 d . . .
Si3 Si 0.63522(10) 0.47253(8) 0.11546(4) 0.0442(3) Uani 1 1 d . . .
Si10 Si 1.12934(14) 0.36272(11) 0.07941(6) 0.0576(6) Uani 0.832(3) 1 d PD A 1
Si11 Si 0.98682(15) 0.23409(13) 0.00960(6) 0.0655(6) Uani 0.832(3) 1 d PD A 1
Si12 Si 1.11393(14) 0.13530(11) 0.09733(7) 0.0625(6) Uani 0.832(3) 1 d PD A 1
Si13 Si 1.1690(6) 0.2673(8) 0.1041(4) 0.089(4) Uani 0.168(3) 1 d PD A 2
Si14 Si 1.0248(9) 0.1124(5) 0.0509(3) 0.072(4) Uani 0.168(3) 1 d PD A 2
Si15 Si 1.0121(8) 0.3289(6) 0.0160(3) 0.069(4) Uani 0.168(3) 1 d PD A 2
Si20 Si 0.95457(12) 0.12270(9) 0.29152(5) 0.0575(4) Uani 1 1 d . . .
Si21 Si 0.73249(12) 0.18207(10) 0.32568(5) 0.0628(5) Uani 1 1 d . . .
Si22 Si 0.90594(11) 0.33749(8) 0.32611(4) 0.0515(4) Uani 1 1 d . . .
Si30 Si 0.6844(6) 0.5115(5) 0.0515(3) 0.076(3) Uani 0.50 1 d PD B 1
Si31 Si 0.6388(8) 0.5873(8) 0.1554(3) 0.0571(18) Uani 0.50 1 d PD B 1
Si32 Si 0.4981(10) 0.4242(7) 0.1094(3) 0.055(2) Uani 0.50 1 d PD B 1
Si33 Si 0.6675(6) 0.4816(4) 0.0463(3) 0.067(2) Uani 0.50 1 d PD B 2
Si34 Si 0.6578(8) 0.5930(9) 0.1505(4) 0.091(4) Uani 0.50 1 d PD B 2
Si35 Si 0.4926(11) 0.4334(8) 0.1222(3) 0.072(3) Uani 0.50 1 d PD B 2
C1 C 0.6929(3) 0.1026(3) 0.18781(16) 0.0456(13) Uani 1 1 d . . .
C2 C 0.5810(4) 0.2151(3) 0.2011(2) 0.0607(16) Uani 1 1 d . . .
C3 C 0.6149(4) 0.1763(4) 0.1256(2) 0.0715(19) Uani 1 1 d . . .
O1 O 0.6942(3) 0.0357(2) 0.19764(12) 0.0640(11) Uani 1 1 d . . .
O2 O 0.5176(3) 0.2104(3) 0.21823(18) 0.1012(18) Uani 1 1 d . . .
O3 O 0.5718(4) 0.1526(3) 0.10006(16) 0.1067(19) Uani 1 1 d . . .
C10C C 1.1580(5) 0.3868(4) 0.1319(2) 0.099(3) Uani 1 1 d . A 1
H10A H 1.1946 0.4340 0.1324 0.149 Uiso 1 1 calc R A 1
H10B H 1.1884 0.3417 0.1442 0.149 Uiso 1 1 calc R A 1
H10C H 1.1065 0.3977 0.1473 0.149 Uiso 1 1 calc R A 1
C10B C 1.2314(5) 0.3366(5) 0.0541(3) 0.114(3) Uani 1 1 d . A 1
H10D H 1.2699 0.3824 0.0554 0.171 Uiso 1 1 calc R A 1
H10E H 1.2200 0.3226 0.0256 0.171 Uiso 1 1 calc R A 1
H10F H 1.2577 0.2911 0.0681 0.171 Uiso 1 1 calc R A 1
C10A C 1.0736(6) 0.4488(4) 0.0519(3) 0.120(4) Uani 1 1 d . A 1
H10G H 1.1093 0.4965 0.0535 0.180 Uiso 1 1 calc R A 1
H10H H 1.0192 0.4596 0.0649 0.180 Uiso 1 1 calc R A 1
H10I H 1.0636 0.4344 0.0234 0.180 Uiso 1 1 calc R A 1
C11B C 0.9053(5) 0.3124(5) -0.0030(2) 0.105(3) Uani 1 1 d . A 1
H11A H 0.8841 0.3044 -0.0308 0.157 Uiso 1 1 calc R A 1
H11B H 0.9312 0.3653 -0.0006 0.157 Uiso 1 1 calc R A 1
H11C H 0.8582 0.3083 0.0160 0.157 Uiso 1 1 calc R A 1
C11A C 1.0758(6) 0.2512(8) -0.0271(2) 0.166(5) Uani 1 1 d . A 1
H11D H 1.0542 0.2454 -0.0550 0.249 Uiso 1 1 calc R A 1
H11E H 1.1208 0.2120 -0.0220 0.249 Uiso 1 1 calc R A 1
H11F H 1.0986 0.3050 -0.0232 0.249 Uiso 1 1 calc R A 1
C11C C 0.9359(7) 0.1301(5) 0.0045(3) 0.151(4) Uani 1 1 d . A 1
H11G H 0.9129 0.1233 -0.0231 0.227 Uiso 1 1 calc R A 1
H11H H 0.8900 0.1249 0.0242 0.227 Uiso 1 1 calc R A 1
H11I H 0.9789 0.0891 0.0100 0.227 Uiso 1 1 calc R A 1
C12B C 1.1694(6) 0.1594(5) 0.1467(3) 0.122(3) Uani 1 1 d . A 1
H12A H 1.2004 0.1124 0.1565 0.183 Uiso 1 1 calc R A 1
H12B H 1.1274 0.1750 0.1669 0.183 Uiso 1 1 calc R A 1
H12C H 1.2092 0.2034 0.1426 0.183 Uiso 1 1 calc R A 1
C12A C 1.0339(5) 0.0509(3) 0.1016(3) 0.104(3) Uani 1 1 d . A 1
H12D H 1.0629 0.0025 0.1110 0.156 Uiso 1 1 calc R A 1
H12E H 1.0073 0.0412 0.0750 0.156 Uiso 1 1 calc R A 1
H12F H 0.9903 0.0657 0.1212 0.156 Uiso 1 1 calc R A 1
C12C C 1.1908(7) 0.1029(6) 0.0576(4) 0.175(6) Uani 1 1 d . A 1
H12G H 1.2214 0.0554 0.0670 0.263 Uiso 1 1 calc R A 1
H12H H 1.2314 0.1459 0.0525 0.263 Uiso 1 1 calc R A 1
H12I H 1.1598 0.0904 0.0323 0.263 Uiso 1 1 calc R A 1
C20C C 0.9942(5) 0.1052(4) 0.3442(2) 0.095(2) Uani 1 1 d . . .
H20A H 1.0363 0.0623 0.3441 0.142 Uiso 1 1 calc R . .
H20B H 0.9467 0.0900 0.3615 0.142 Uiso 1 1 calc R . .
H20C H 1.0204 0.1541 0.3547 0.142 Uiso 1 1 calc R . .
C20B C 1.0450(5) 0.1466(4) 0.2589(3) 0.111(3) Uani 1 1 d . . .
H20D H 1.0857 0.1024 0.2596 0.167 Uiso 1 1 calc R . .
H20E H 1.0728 0.1952 0.2687 0.167 Uiso 1 1 calc R . .
H20F H 1.0247 0.1547 0.2309 0.167 Uiso 1 1 calc R . .
C20A C 0.9035(5) 0.0293(3) 0.2720(3) 0.106(3) Uani 1 1 d . . .
H20G H 0.9453 -0.0139 0.2719 0.159 Uiso 1 1 calc R . .
H20H H 0.8820 0.0382 0.2442 0.159 Uiso 1 1 calc R . .
H20I H 0.8563 0.0147 0.2896 0.159 Uiso 1 1 calc R . .
C21C C 0.7634(5) 0.1446(5) 0.3772(2) 0.096(2) Uani 1 1 d . . .
H21A H 0.7127 0.1266 0.3914 0.144 Uiso 1 1 calc R . .
H21B H 0.7908 0.1876 0.3927 0.144 Uiso 1 1 calc R . .
H21C H 0.8030 0.1000 0.3745 0.144 Uiso 1 1 calc R . .
C21B C 0.6763(6) 0.1022(6) 0.2975(2) 0.142(4) Uani 1 1 d . . .
H21D H 0.6262 0.0858 0.3127 0.212 Uiso 1 1 calc R . .
H21E H 0.7142 0.0565 0.2943 0.212 Uiso 1 1 calc R . .
H21F H 0.6586 0.1220 0.2707 0.212 Uiso 1 1 calc R . .
C21A C 0.6573(5) 0.2666(5) 0.3336(3) 0.128(4) Uani 1 1 d . . .
H21G H 0.6073 0.2473 0.3479 0.193 Uiso 1 1 calc R . .
H21H H 0.6400 0.2887 0.3072 0.193 Uiso 1 1 calc R . .
H21I H 0.6854 0.3080 0.3499 0.193 Uiso 1 1 calc R . .
C22C C 0.9190(5) 0.3150(4) 0.38133(18) 0.092(3) Uani 1 1 d . . .
H22A H 0.9407 0.3622 0.3955 0.139 Uiso 1 1 calc R . .
H22B H 0.9591 0.2708 0.3849 0.139 Uiso 1 1 calc R . .
H22C H 0.8640 0.3000 0.3925 0.139 Uiso 1 1 calc R . .
C22B C 0.8325(6) 0.4231(4) 0.3200(2) 0.107(3) Uani 1 1 d . . .
H22D H 0.8555 0.4693 0.3347 0.161 Uiso 1 1 calc R . .
H22E H 0.7770 0.4091 0.3310 0.161 Uiso 1 1 calc R . .
H22F H 0.8261 0.4362 0.2911 0.161 Uiso 1 1 calc R . .
C22A C 1.0114(5) 0.3674(5) 0.3076(2) 0.115(3) Uani 1 1 d . . .
H22G H 1.0312 0.4144 0.3226 0.173 Uiso 1 1 calc R . .
H22H H 1.0073 0.3801 0.2785 0.173 Uiso 1 1 calc R . .
H22I H 1.0516 0.3235 0.3117 0.173 Uiso 1 1 calc R . .
C30A C 0.6113(9) 0.5855(8) 0.0295(4) 0.067(4) Uiso 0.50 1 d PD B 1
H30A H 0.6317 0.6021 0.0028 0.101 Uiso 0.50 1 calc PR B 1
H30B H 0.6086 0.6319 0.0475 0.101 Uiso 0.50 1 calc PR B 1
H30C H 0.5547 0.5620 0.0265 0.101 Uiso 0.50 1 calc PR B 1
C30B C 0.7867(10) 0.5651(10) 0.0540(6) 0.128(6) Uiso 0.50 1 d PD B 1
H30D H 0.8039 0.5796 0.0265 0.191 Uiso 0.50 1 calc PR B 1
H30E H 0.8299 0.5306 0.0665 0.191 Uiso 0.50 1 calc PR B 1
H30F H 0.7804 0.6135 0.0704 0.191 Uiso 0.50 1 calc PR B 1
C30C C 0.7046(13) 0.4249(9) 0.0195(5) 0.123(6) Uiso 0.50 1 d PD B 1
H30G H 0.7254 0.4426 -0.0070 0.184 Uiso 0.50 1 calc PR B 1
H30H H 0.6519 0.3947 0.0156 0.184 Uiso 0.50 1 calc PR B 1
H30I H 0.7474 0.3909 0.0327 0.184 Uiso 0.50 1 calc PR B 1
C31A C 0.5668(12) 0.6650(10) 0.1359(6) 0.076(6) Uiso 0.50 1 d PD B 1
H31A H 0.5711 0.7123 0.1533 0.114 Uiso 0.50 1 calc PR B 1
H31B H 0.5084 0.6451 0.1359 0.114 Uiso 0.50 1 calc PR B 1
H31C H 0.5826 0.6791 0.1081 0.114 Uiso 0.50 1 calc PR B 1
C31B C 0.7473(9) 0.6265(8) 0.1656(5) 0.085(4) Uiso 0.50 1 d PD B 1
H31D H 0.7437 0.6750 0.1821 0.127 Uiso 0.50 1 calc PR B 1
H31E H 0.7746 0.6388 0.1398 0.127 Uiso 0.50 1 calc PR B 1
H31F H 0.7808 0.5863 0.1803 0.127 Uiso 0.50 1 calc PR B 1
C31C C 0.5870(10) 0.5671(7) 0.2055(4) 0.075(4) Uiso 0.50 1 d PD B 1
H31G H 0.5886 0.6154 0.2222 0.112 Uiso 0.50 1 calc PR B 1
H31H H 0.6175 0.5242 0.2197 0.112 Uiso 0.50 1 calc PR B 1
H31I H 0.5280 0.5511 0.2007 0.112 Uiso 0.50 1 calc PR B 1
C32A C 0.4171(11) 0.4965(9) 0.0909(5) 0.063(5) Uiso 0.50 1 d PD B 1
H32A H 0.3615 0.4704 0.0896 0.095 Uiso 0.50 1 calc PR B 1
H32B H 0.4323 0.5154 0.0638 0.095 Uiso 0.50 1 calc PR B 1
H32C H 0.4148 0.5418 0.1097 0.095 Uiso 0.50 1 calc PR B 1
C32B C 0.4579(10) 0.3846(8) 0.1583(4) 0.082(4) Uiso 0.50 1 d PD B 1
H32D H 0.3997 0.3654 0.1543 0.124 Uiso 0.50 1 calc PR B 1
H32E H 0.4587 0.4271 0.1787 0.124 Uiso 0.50 1 calc PR B 1
H32F H 0.4941 0.3406 0.1675 0.124 Uiso 0.50 1 calc PR B 1
C32C C 0.4952(10) 0.3434(7) 0.0705(4) 0.090(4) Uiso 0.50 1 d PD B 1
H32G H 0.4372 0.3230 0.0676 0.135 Uiso 0.50 1 calc PR B 1
H32H H 0.5331 0.3000 0.0791 0.135 Uiso 0.50 1 calc PR B 1
H32I H 0.5138 0.3646 0.0443 0.135 Uiso 0.50 1 calc PR B 1
C33A C 0.6017(9) 0.5589(7) 0.0209(4) 0.062(4) Uiso 0.50 1 d PD B 2
H33A H 0.6164 0.5620 -0.0079 0.092 Uiso 0.50 1 calc PR B 2
H33B H 0.6123 0.6106 0.0339 0.092 Uiso 0.50 1 calc PR B 2
H33C H 0.5416 0.5451 0.0233 0.092 Uiso 0.50 1 calc PR B 2
C33B C 0.7812(8) 0.4989(9) 0.0374(5) 0.096(5) Uiso 0.50 1 d PD B 2
H33D H 0.7910 0.5025 0.0081 0.144 Uiso 0.50 1 calc PR B 2
H33E H 0.8143 0.4546 0.0488 0.144 Uiso 0.50 1 calc PR B 2
H33F H 0.7987 0.5488 0.0505 0.144 Uiso 0.50 1 calc PR B 2
C33C C 0.6414(10) 0.3919(7) 0.0170(4) 0.080(4) Uiso 0.50 1 d PD B 2
H33G H 0.6565 0.4000 -0.0115 0.120 Uiso 0.50 1 calc PR B 2
H33H H 0.5805 0.3812 0.0188 0.120 Uiso 0.50 1 calc PR B 2
H33I H 0.6733 0.3465 0.0282 0.120 Uiso 0.50 1 calc PR B 2
C34A C 0.5885(12) 0.6733(10) 0.1286(6) 0.083(6) Uiso 0.50 1 d PD B 2
H34A H 0.5986 0.7232 0.1435 0.124 Uiso 0.50 1 calc PR B 2
H34B H 0.5288 0.6579 0.1311 0.124 Uiso 0.50 1 calc PR B 2
H34C H 0.6017 0.6810 0.0999 0.124 Uiso 0.50 1 calc PR B 2
C34B C 0.7651(9) 0.6319(9) 0.1381(5) 0.095(5) Uiso 0.50 1 d PD B 2
H34D H 0.7750 0.6821 0.1526 0.143 Uiso 0.50 1 calc PR B 2
H34E H 0.7685 0.6411 0.1087 0.143 Uiso 0.50 1 calc PR B 2
H34F H 0.8082 0.5929 0.1464 0.143 Uiso 0.50 1 calc PR B 2
C34C C 0.6514(12) 0.5773(9) 0.2061(4) 0.106(5) Uiso 0.50 1 d PD B 2
H34G H 0.6611 0.6280 0.2202 0.159 Uiso 0.50 1 calc PR B 2
H34H H 0.6945 0.5387 0.2147 0.159 Uiso 0.50 1 calc PR B 2
H34I H 0.5950 0.5570 0.2127 0.159 Uiso 0.50 1 calc PR B 2
C35A C 0.4255(12) 0.5127(10) 0.0978(6) 0.070(6) Uiso 0.50 1 d PD B 2
H35A H 0.3655 0.4985 0.1001 0.105 Uiso 0.50 1 calc PR B 2
H35B H 0.4399 0.5174 0.0690 0.105 Uiso 0.50 1 calc PR B 2
H35C H 0.4360 0.5638 0.1114 0.105 Uiso 0.50 1 calc PR B 2
C35B C 0.4645(11) 0.4297(9) 0.1773(4) 0.093(5) Uiso 0.50 1 d PD B 2
H35D H 0.4052 0.4131 0.1799 0.140 Uiso 0.50 1 calc PR B 2
H35E H 0.4720 0.4827 0.1894 0.140 Uiso 0.50 1 calc PR B 2
H35F H 0.5015 0.3915 0.1915 0.140 Uiso 0.50 1 calc PR B 2
C35C C 0.4710(12) 0.3318(8) 0.1013(5) 0.109(5) Uiso 0.50 1 d PD B 2
H35G H 0.4112 0.3182 0.1053 0.163 Uiso 0.50 1 calc PR B 2
H35H H 0.5070 0.2928 0.1155 0.163 Uiso 0.50 1 calc PR B 2
H35I H 0.4833 0.3310 0.0722 0.163 Uiso 0.50 1 calc PR B 2
O100 O 0.6959(4) -0.0742(3) 0.12248(17) 0.1046(18) Uani 1 1 d D . .
O200 O 0.5262(3) -0.0404(3) 0.16793(15) 0.0841(13) Uani 1 1 d D . .
O300 O 0.6776(3) -0.1429(2) 0.21031(15) 0.0814(14) Uani 1 1 d D . .
C100 C 0.6948(10) -0.0153(8) 0.0900(5) 0.120(6) Uiso 0.605(12) 1 d PD C 1
H10J H 0.6777 0.0375 0.1005 0.144 Uiso 0.605(12) 1 calc PR C 1
H10K H 0.6547 -0.0312 0.0680 0.144 Uiso 0.605(12) 1 calc PR C 1
C103 C 0.7636(12) -0.1307(9) 0.1122(6) 0.157(8) Uiso 0.605(12) 1 d PD C 1
H10L H 0.7846 -0.1600 0.1364 0.188 Uiso 0.605(12) 1 calc PR C 1
H10M H 0.7447 -0.1692 0.0911 0.188 Uiso 0.605(12) 1 calc PR C 1
C101 C 0.7815(12) -0.0127(13) 0.0751(7) 0.184(10) Uiso 0.605(12) 1 d PD C 1
H10N H 0.7823 -0.0224 0.0454 0.221 Uiso 0.605(12) 1 calc PR C 1
H10O H 0.8077 0.0398 0.0808 0.221 Uiso 0.605(12) 1 calc PR C 1
C102 C 0.8266(10) -0.0758(11) 0.0969(7) 0.174(9) Uiso 0.605(12) 1 d PD C 1
H10P H 0.8656 -0.1038 0.0784 0.209 Uiso 0.605(12) 1 calc PR C 1
H10Q H 0.8604 -0.0530 0.1197 0.209 Uiso 0.605(12) 1 calc PR C 1
C110 C 0.7629(15) -0.0238(13) 0.1101(7) 0.128(9) Uiso 0.395(12) 1 d PD C 2
H11J H 0.8127 -0.0279 0.1287 0.154 Uiso 0.395(12) 1 calc PR C 2
H11K H 0.7446 0.0326 0.1083 0.154 Uiso 0.395(12) 1 calc PR C 2
C112 C 0.7532(19) -0.1383(13) 0.0720(9) 0.160(12) Uiso 0.395(12) 1 d PD C 2
H11L H 0.8011 -0.1731 0.0804 0.192 Uiso 0.395(12) 1 calc PR C 2
H11M H 0.7321 -0.1562 0.0450 0.192 Uiso 0.395(12) 1 calc PR C 2
C113 C 0.6868(18) -0.1427(11) 0.1012(7) 0.135(10) Uiso 0.395(12) 1 d PD C 2
H11N H 0.6304 -0.1454 0.0876 0.162 Uiso 0.395(12) 1 calc PR C 2
H11O H 0.6940 -0.1897 0.1191 0.162 Uiso 0.395(12) 1 calc PR C 2
C111 C 0.781(3) -0.0571(18) 0.0699(9) 0.21(2) Uiso 0.395(12) 1 d PD C 2
H11P H 0.7489 -0.0279 0.0484 0.255 Uiso 0.395(12) 1 calc PR C 2
H11Q H 0.8420 -0.0541 0.0641 0.255 Uiso 0.395(12) 1 calc PR C 2
C200 C 0.4762(6) -0.0395(6) 0.1313(3) 0.127(3) Uani 1 1 d D C .
H20J H 0.4567 -0.0941 0.1245 0.153 Uiso 1 1 calc R . .
H20K H 0.5103 -0.0194 0.1084 0.153 Uiso 1 1 calc R . .
C201 C 0.4039(7) 0.0121(8) 0.1377(3) 0.152(4) Uani 1 1 d D . .
H20L H 0.4081 0.0604 0.1205 0.182 Uiso 1 1 calc R C .
H20M H 0.3506 -0.0160 0.1305 0.182 Uiso 1 1 calc R . .
C202 C 0.4047(7) 0.0336(7) 0.1800(4) 0.156(5) Uani 1 1 d D C .
H20N H 0.3509 0.0173 0.1928 0.187 Uiso 1 1 calc R . .
H20O H 0.4109 0.0920 0.1830 0.187 Uiso 1 1 calc R . .
C203 C 0.4757(6) -0.0069(5) 0.1994(2) 0.109(3) Uani 1 1 d D C .
H20P H 0.5097 0.0313 0.2158 0.131 Uiso 1 1 calc R . .
H20Q H 0.4550 -0.0494 0.2176 0.131 Uiso 1 1 calc R . .
C300 C 0.7627(6) -0.1446(5) 0.2239(4) 0.137(4) Uani 1 1 d D C .
H30J H 0.7982 -0.1731 0.2041 0.164 Uiso 1 1 calc R . .
H30K H 0.7848 -0.0896 0.2270 0.164 Uiso 1 1 calc R . .
C301 C 0.7655(6) -0.1841(7) 0.2616(3) 0.151(4) Uani 1 1 d D . .
H30L H 0.7762 -0.1451 0.2838 0.181 Uiso 1 1 calc R C .
H30M H 0.8122 -0.2235 0.2620 0.181 Uiso 1 1 calc R . .
C302 C 0.6862(6) -0.2235(5) 0.2678(2) 0.110(3) Uani 1 1 d D C .
H30N H 0.6655 -0.2139 0.2956 0.132 Uiso 1 1 calc R . .
H30O H 0.6917 -0.2816 0.2634 0.132 Uiso 1 1 calc R . .
C303 C 0.6277(4) -0.1875(4) 0.2370(2) 0.084(2) Uani 1 1 d D C .
H30P H 0.5968 -0.2298 0.2219 0.101 Uiso 1 1 calc R . .
H30Q H 0.5858 -0.1527 0.2503 0.101 Uiso 1 1 calc R . .
Li1 Li 0.6442(8) -0.0617(6) 0.1729(3) 0.070(3) Uiso 1 1 d . C .
C500 C 0.688(3) 0.109(2) -0.0307(15) 0.29(2) Uiso 0.50(2) 1 d PD D 1
H50A H 0.7423 0.1114 -0.0445 0.431 Uiso 0.50(2) 1 calc PR D 1
H50B H 0.6539 0.0649 -0.0419 0.431 Uiso 0.50(2) 1 calc PR D 1
H50C H 0.6974 0.1005 -0.0015 0.431 Uiso 0.50(2) 1 calc PR D 1
C501 C 0.640(2) 0.187(2) -0.0373(12) 0.228(18) Uiso 0.50(2) 1 d PD D 1
H50D H 0.6262 0.1997 -0.0660 0.274 Uiso 0.50(2) 1 calc PR D 1
H50E H 0.6651 0.2337 -0.0229 0.274 Uiso 0.50(2) 1 calc PR D 1
C502 C 0.569(2) 0.145(2) -0.0141(10) 0.164(11) Uiso 0.50(2) 1 d PD D 1
H50F H 0.5864 0.1409 0.0149 0.196 Uiso 0.50(2) 1 calc PR D 1
H50G H 0.5639 0.0897 -0.0247 0.196 Uiso 0.50(2) 1 calc PR D 1
C503 C 0.475(2) 0.1861(19) -0.0164(10) 0.212(16) Uiso 0.50(2) 1 d PD D 1
H50H H 0.4494 0.1827 -0.0441 0.254 Uiso 0.50(2) 1 calc PR D 1
H50I H 0.4763 0.2424 -0.0075 0.254 Uiso 0.50(2) 1 calc PR D 1
C504 C 0.424(3) 0.128(2) 0.0168(11) 0.26(2) Uiso 0.50(2) 1 d PD D 1
H50J H 0.3655 0.1463 0.0196 0.385 Uiso 0.50(2) 1 calc PR D 1
H50K H 0.4531 0.1300 0.0433 0.385 Uiso 0.50(2) 1 calc PR D 1
H50L H 0.4238 0.0726 0.0068 0.385 Uiso 0.50(2) 1 calc PR D 1
C510 C 0.699(3) 0.160(3) -0.0389(13) 0.240(18) Uiso 0.50(2) 1 d PD D 2
H51A H 0.7475 0.1236 -0.0367 0.360 Uiso 0.50(2) 1 calc PR D 2
H51B H 0.7163 0.2128 -0.0283 0.360 Uiso 0.50(2) 1 calc PR D 2
H51C H 0.6817 0.1657 -0.0674 0.360 Uiso 0.50(2) 1 calc PR D 2
C511 C 0.626(3) 0.128(4) -0.014(3) 0.52(8) Uiso 0.50(2) 1 d PD D 2
H51D H 0.6403 0.1257 0.0152 0.627 Uiso 0.50(2) 1 calc PR D 2
H51E H 0.6078 0.0749 -0.0237 0.627 Uiso 0.50(2) 1 calc PR D 2
C512 C 0.557(3) 0.192(2) -0.0230(13) 0.25(2) Uiso 0.50(2) 1 d PD D 2
H51F H 0.5467 0.2034 -0.0521 0.304 Uiso 0.50(2) 1 calc PR D 2
H51G H 0.5612 0.2405 -0.0063 0.304 Uiso 0.50(2) 1 calc PR D 2
C513 C 0.498(2) 0.120(2) -0.0040(14) 0.27(2) Uiso 0.50(2) 1 d PD D 2
H51H H 0.5196 0.1009 0.0227 0.326 Uiso 0.50(2) 1 calc PR D 2
H51I H 0.4905 0.0746 -0.0229 0.326 Uiso 0.50(2) 1 calc PR D 2
C514 C 0.411(2) 0.176(2) -0.0002(14) 0.254(19) Uiso 0.50(2) 1 d PD D 2
H51J H 0.3643 0.1438 0.0103 0.381 Uiso 0.50(2) 1 calc PR D 2
H51K H 0.3949 0.1972 -0.0270 0.381 Uiso 0.50(2) 1 calc PR D 2
H51L H 0.4220 0.2207 0.0185 0.381 Uiso 0.50(2) 1 calc PR D 2

loop_
_atom_site_aniso_label
_atom_site_aniso_U_11
_atom_site_aniso_U_22
_atom_site_aniso_U_33
_atom_site_aniso_U_23
_atom_site_aniso_U_13
_atom_site_aniso_U_12
Mo1 0.0337(3) 0.0382(2) 0.0422(2) 0.00338(17) -0.00277(18) -0.00365(17)
Ge1 0.0459(4) 0.0492(3) 0.0463(3) 0.0013(2) 0.0065(3) 0.0002(2)
Ge2 0.0373(3) 0.0363(2) 0.0333(3) 0.00530(19) -0.0023(2) -0.0024(2)
Ge3 0.0367(4) 0.0387(2) 0.0386(3) 0.0057(2) -0.0029(2) 0.0035(2)
Ge4 0.0414(4) 0.0350(2) 0.0451(3) 0.0019(2) 0.0028(2) 0.0012(2)
Ge6 0.0434(4) 0.0434(3) 0.0419(3) 0.0025(2) 0.0046(2) 0.0053(2)
Ge9 0.0494(4) 0.0358(3) 0.0407(3) -0.0011(2) 0.0003(2) -0.0032(2)
Ge7 0.0343(4) 0.0479(3) 0.0396(3) 0.0058(2) -0.0041(2) -0.0038(2)
Ge5 0.0443(4) 0.0472(3) 0.0356(3) -0.0008(2) -0.0035(2) -0.0015(2)
Ge8 0.0422(4) 0.0381(3) 0.0413(3) 0.0084(2) 0.0016(2) -0.0021(2)
Si1 0.0435(10) 0.0489(8) 0.0406(8) 0.0005(6) 0.0072(6) 0.0022(6)
Si2 0.0424(9) 0.0375(7) 0.0342(7) 0.0063(5) -0.0027(6) -0.0005(6)
Si3 0.0386(10) 0.0493(8) 0.0448(8) 0.0119(6) 0.0015(6) 0.0098(6)
Si10 0.0562(15) 0.0640(12) 0.0529(12) 0.0013(9) 0.0130(9) -0.0156(9)
Si11 0.0680(17) 0.0898(15) 0.0385(11) -0.0039(9) -0.0026(9) -0.0035(11)
Si12 0.0597(16) 0.0563(11) 0.0713(14) -0.0024(9) -0.0013(11) 0.0157(9)
Si13 0.040(8) 0.121(10) 0.107(10) -0.040(8) 0.011(6) -0.007(6)
Si14 0.112(11) 0.044(5) 0.059(7) -0.012(4) 0.025(6) 0.000(5)
Si15 0.086(9) 0.072(6) 0.049(6) 0.013(5) 0.034(6) 0.009(6)
Si20 0.0657(13) 0.0477(8) 0.0589(10) 0.0113(7) -0.0084(8) 0.0165(7)
Si21 0.0609(13) 0.0797(11) 0.0479(10) 0.0140(8) 0.0074(8) -0.0198(9)
Si22 0.0648(12) 0.0494(8) 0.0399(8) -0.0002(6) -0.0089(7) -0.0067(7)
Si30 0.067(5) 0.102(6) 0.059(5) 0.042(4) 0.022(3) 0.026(4)
Si31 0.065(4) 0.038(3) 0.068(3) 0.000(2) -0.015(3) 0.004(2)
Si32 0.036(5) 0.058(3) 0.071(4) 0.006(3) -0.010(4) 0.006(2)
Si33 0.075(5) 0.084(5) 0.041(3) 0.022(3) -0.001(3) 0.031(4)
Si34 0.099(8) 0.043(4) 0.129(8) 0.012(4) -0.016(5) 0.010(4)
Si35 0.041(3) 0.068(4) 0.108(8) 0.017(5) 0.008(6) 0.015(3)
C1 0.039(4) 0.046(3) 0.052(3) 0.000(2) 0.000(2) -0.008(2)
C2 0.042(4) 0.048(3) 0.092(5) 0.000(3) 0.012(3) -0.007(3)
C3 0.075(5) 0.072(4) 0.067(4) 0.013(3) -0.026(4) -0.026(3)
O1 0.070(3) 0.038(2) 0.084(3) 0.0117(18) 0.001(2) -0.0103(18)
O2 0.058(4) 0.079(3) 0.168(5) -0.008(3) 0.051(3) -0.012(2)
O3 0.110(5) 0.122(4) 0.086(4) 0.011(3) -0.052(3) -0.053(3)
C10C 0.116(7) 0.105(5) 0.077(5) -0.015(4) 0.007(5) -0.051(5)
C10B 0.070(7) 0.163(8) 0.109(7) -0.005(5) 0.025(5) -0.037(5)
C10A 0.138(9) 0.069(5) 0.156(8) 0.039(5) 0.069(7) 0.012(5)
C11B 0.106(7) 0.142(7) 0.065(5) 0.025(4) -0.013(4) 0.014(5)
C11A 0.100(8) 0.360(16) 0.037(4) -0.023(7) 0.012(4) 0.002(9)
C11C 0.190(12) 0.147(8) 0.114(8) -0.027(6) -0.064(7) -0.048(7)
C12B 0.136(9) 0.113(6) 0.114(7) 0.009(5) -0.058(6) 0.039(6)
C12A 0.131(8) 0.046(4) 0.135(7) 0.016(4) 0.008(6) 0.011(4)
C12C 0.167(12) 0.156(9) 0.206(12) 0.025(8) 0.097(10) 0.093(8)
C20C 0.101(7) 0.100(5) 0.083(5) 0.018(4) -0.022(4) 0.046(4)
C20B 0.088(7) 0.111(6) 0.136(7) 0.043(5) 0.033(5) 0.054(5)
C20A 0.131(8) 0.044(3) 0.143(8) -0.007(4) -0.027(6) 0.018(4)
C21C 0.100(7) 0.134(6) 0.055(4) 0.029(4) 0.001(4) -0.027(5)
C21B 0.149(10) 0.193(9) 0.084(6) -0.009(6) 0.015(6) -0.119(8)
C21A 0.077(7) 0.168(8) 0.142(8) 0.047(6) 0.055(6) 0.030(6)
C22C 0.153(8) 0.070(4) 0.053(4) 0.006(3) -0.020(4) -0.028(4)
C22B 0.161(9) 0.069(4) 0.091(6) -0.029(4) -0.041(5) 0.033(5)
C22A 0.116(8) 0.141(7) 0.090(6) -0.037(5) 0.017(5) -0.081(6)
O100 0.117(5) 0.083(3) 0.115(4) -0.010(3) 0.046(4) -0.001(3)
O200 0.063(4) 0.105(3) 0.084(4) -0.009(3) 0.002(3) -0.004(3)
O300 0.060(4) 0.060(2) 0.124(4) 0.030(2) -0.006(3) -0.017(2)
C200 0.080(8) 0.203(10) 0.099(7) -0.015(6) -0.007(6) -0.024(7)
C201 0.081(9) 0.231(13) 0.144(11) 0.042(9) -0.014(7) 0.007(8)
C202 0.096(10) 0.184(11) 0.185(13) -0.054(9) -0.047(8) 0.027(7)
C203 0.078(7) 0.144(7) 0.105(7) -0.012(6) 0.007(5) -0.005(5)
C300 0.077(8) 0.100(6) 0.232(13) 0.059(7) -0.016(7) -0.018(5)
C301 0.108(10) 0.217(12) 0.127(9) 0.058(8) -0.043(7) -0.036(8)
C302 0.113(8) 0.132(7) 0.084(6) 0.023(5) 0.005(5) 0.005(6)
C303 0.078(6) 0.097(5) 0.079(5) 0.019(4) 0.008(4) -0.006(4)

loop_
_atom_type_symbol
_atom_type_description
_atom_type_scat_dispersion_real
_atom_type_scat_dispersion_imag
_atom_type_scat_source
C C 0.0033 0.0016 'International Tables Vol C Tables 4.2.6.8 and 6.1.1.4'
H H 0.0000 0.0000 'International Tables Vol C Tables 4.2.6.8 and 6.1.1.4'
Li Li -0.0003 0.0001 'International Tables Vol C Tables 4.2.6.8 and 6.1.1.4'
O O 0.0106 0.0060 'International Tables Vol C Tables 4.2.6.8 and 6.1.1.4'
Si Si 0.0817 0.0704 'International Tables Vol C Tables 4.2.6.8 and 6.1.1.4'
Ge Ge 0.1547 1.8001 'International Tables Vol C Tables 4.2.6.8 and 6.1.1.4'
Mo Mo -1.6832 0.6857 'International Tables Vol C Tables 4.2.6.8 and 6.1.1.4'

loop_
_geom_angle_atom_site_label_1
_geom_angle_atom_site_label_2
_geom_angle_atom_site_label_3
_geom_angle
_geom_angle_site_symmetry_1
_geom_angle_site_symmetry_3
_geom_angle_publ_flag
C1 Mo1 C2 85.1(2) . . ?
C1 Mo1 C3 86.9(2) . . ?
C2 Mo1 C3 84.2(3) . . ?
C1 Mo1 Ge5 117.26(16) . . ?
C2 Mo1 Ge5 147.35(19) . . ?
C3 Mo1 Ge5 74.3(2) . . ?
C1 Mo1 Ge4 73.43(16) . . ?
C2 Mo1 Ge4 150.82(19) . . ?
C3 Mo1 Ge4 113.4(2) . . ?
Ge5 Mo1 Ge4 61.816(19) . . ?
C1 Mo1 Ge6 127.64(15) . . ?
C2 Mo1 Ge6 70.35(16) . . ?
C3 Mo1 Ge6 132.9(2) . . ?
Ge5 Mo1 Ge6 107.02(2) . . ?
Ge4 Mo1 Ge6 107.39(2) . . ?
C1 Mo1 Ge2 94.66(15) . . ?
C2 Mo1 Ge2 108.58(19) . . ?
C3 Mo1 Ge2 167.2(2) . . ?
Ge5 Mo1 Ge2 93.75(2) . . ?
Ge4 Mo1 Ge2 55.320(18) . . ?
Ge6 Mo1 Ge2 54.534(17) . . ?
C1 Mo1 Ge3 166.78(16) . . ?
C2 Mo1 Ge3 106.63(15) . . ?
C3 Mo1 Ge3 100.03(17) . . ?
Ge5 Mo1 Ge3 55.114(16) . . ?
Ge4 Mo1 Ge3 93.43(2) . . ?
Ge6 Mo1 Ge3 54.131(17) . . ?
Ge2 Mo1 Ge3 76.086(17) . . ?
Si1 Ge1 Ge8 116.69(4) . . ?
Si1 Ge1 Ge7 120.39(4) . . ?
Ge8 Ge1 Ge7 68.31(2) . . ?
Si1 Ge1 Ge4 129.33(4) . . ?
Ge8 Ge1 Ge4 113.93(3) . . ?
Ge7 Ge1 Ge4 76.77(2) . . ?
Si1 Ge1 Ge5 125.53(4) . . ?
Ge8 Ge1 Ge5 77.92(2) . . ?
Ge7 Ge1 Ge5 113.79(3) . . ?
Ge4 Ge1 Ge5 67.48(2) . . ?
Si2 Ge2 Ge6 111.08(4) . . ?
Si2 Ge2 Ge4 119.81(4) . . ?
Ge6 Ge2 Ge4 119.88(3) . . ?
Si2 Ge2 Ge7 107.18(4) . . ?
Ge6 Ge2 Ge7 118.84(2) . . ?
Ge4 Ge2 Ge7 74.72(2) . . ?
Si2 Ge2 Ge9 116.42(4) . . ?
Ge6 Ge2 Ge9 62.24(2) . . ?
Ge4 Ge2 Ge9 114.39(2) . . ?
Ge7 Ge2 Ge9 58.480(19) . . ?
Si2 Ge2 Mo1 131.13(4) . . ?
Ge6 Ge2 Mo1 61.745(19) . . ?
Ge4 Ge2 Mo1 61.305(19) . . ?
Ge7 Ge2 Mo1 118.33(2) . . ?
Ge9 Ge2 Mo1 102.44(2) . . ?
Si3 Ge3 Ge6 113.10(4) . . ?
Si3 Ge3 Ge5 119.25(4) . . ?
Ge6 Ge3 Ge5 119.13(2) . . ?
Si3 Ge3 Ge8 105.09(4) . . ?
Ge6 Ge3 Ge8 118.44(3) . . ?
Ge5 Ge3 Ge8 75.54(2) . . ?
Si3 Ge3 Ge9 115.96(4) . . ?
Ge6 Ge3 Ge9 62.24(2) . . ?
Ge5 Ge3 Ge9 114.42(3) . . ?
Ge8 Ge3 Ge9 58.08(2) . . ?
Si3 Ge3 Mo1 133.79(4) . . ?
Ge6 Ge3 Mo1 61.332(17) . . ?
Ge5 Ge3 Mo1 60.629(18) . . ?
Ge8 Ge3 Mo1 117.67(2) . . ?
Ge9 Ge3 Mo1 101.58(2) . . ?
Ge1 Ge4 Ge2 96.82(2) . . ?
Ge1 Ge4 Mo1 107.97(2) . . ?
Ge2 Ge4 Mo1 63.37(2) . . ?
Ge1 Ge4 Ge5 56.28(2) . . ?
Ge2 Ge4 Ge5 96.99(2) . . ?
Mo1 Ge4 Ge5 58.935(19) . . ?
Ge3 Ge6 Ge2 86.08(2) . . ?
Ge3 Ge6 Ge9 62.24(2) . . ?
Ge2 Ge6 Ge9 62.13(2) . . ?
Ge3 Ge6 Mo1 64.537(18) . . ?
Ge2 Ge6 Mo1 63.720(19) . . ?
Ge9 Ge6 Mo1 103.66(2) . . ?
Ge8 Ge9 Ge7 65.82(2) . . ?
Ge8 Ge9 Ge2 99.59(2) . . ?
Ge7 Ge9 Ge2 58.294(19) . . ?
Ge8 Ge9 Ge3 58.44(2) . . ?
Ge7 Ge9 Ge3 99.66(2) . . ?
Ge2 Ge9 Ge3 79.066(19) . . ?
Ge8 Ge9 Ge6 112.30(3) . . ?
Ge7 Ge9 Ge6 112.26(2) . . ?
Ge2 Ge9 Ge6 55.623(18) . . ?
Ge3 Ge9 Ge6 55.525(19) . . ?
Ge1 Ge7 Ge2 96.74(2) . . ?
Ge1 Ge7 Ge9 104.86(3) . . ?
Ge2 Ge7 Ge9 63.23(2) . . ?
Ge1 Ge7 Ge8 55.590(19) . . ?
Ge2 Ge7 Ge8 96.97(2) . . ?
Ge9 Ge7 Ge8 56.848(19) . . ?
Ge1 Ge5 Ge3 96.39(2) . . ?
Ge1 Ge5 Mo1 108.20(2) . . ?
Ge3 Ge5 Mo1 64.256(19) . . ?
Ge1 Ge5 Ge4 56.23(2) . . ?
Ge3 Ge5 Ge4 97.54(2) . . ?
Mo1 Ge5 Ge4 59.249(18) . . ?
Ge1 Ge8 Ge9 105.73(2) . . ?
Ge1 Ge8 Ge3 96.76(2) . . ?
Ge9 Ge8 Ge3 63.47(2) . . ?
Ge1 Ge8 Ge7 56.104(19) . . ?
Ge9 Ge8 Ge7 57.333(19) . . ?
Ge3 Ge8 Ge7 97.43(2) . . ?
Si13 Si1 Si11 136.5(3) . . ?
Si13 Si1 Si12 62.7(4) . . ?
Si11 Si1 Si12 112.30(9) . . ?
Si13 Si1 Ge1 113.4(3) . . ?
Si11 Si1 Ge1 109.30(9) . . ?
Si12 Si1 Ge1 106.53(8) . . ?
Si13 Si1 Si10 48.3(4) . . ?
Si11 Si1 Si10 110.51(9) . . ?
Si12 Si1 Si10 110.29(10) . . ?
Ge1 Si1 Si10 107.73(7) . . ?
Si13 Si1 Si15 115.0(5) . . ?
Si11 Si1 Si15 41.0(3) . . ?
Si12 Si1 Si15 142.8(2) . . ?
Ge1 Si1 Si15 107.5(3) . . ?
Si10 Si1 Si15 72.6(3) . . ?
Si13 Si1 Si14 110.9(5) . . ?
Si11 Si1 Si14 64.1(3) . . ?
Si12 Si1 Si14 52.1(3) . . ?
Ge1 Si1 Si14 104.8(3) . . ?
Si10 Si1 Si14 146.6(3) . . ?
Si15 Si1 Si14 104.3(4) . . ?
Si22 Si2 Si20 110.96(8) . . ?
Si22 Si2 Si21 107.42(8) . . ?
Si20 Si2 Si21 109.31(8) . . ?
Si22 Si2 Ge2 108.98(6) . . ?
Si20 Si2 Ge2 109.61(7) . . ?
Si21 Si2 Ge2 110.55(7) . . ?
Si32 Si3 Si31 110.7(4) . . ?
Si32 Si3 Si33 98.9(3) . . ?
Si31 Si3 Si33 119.3(3) . . ?
Si32 Si3 Si30 109.9(3) . . ?
Si31 Si3 Si30 105.6(4) . . ?
Si33 Si3 Si30 14.5(3) . . ?
Si32 Si3 Si34 118.6(4) . . ?
Si31 Si3 Si34 8.7(6) . . ?
Si33 Si3 Si34 112.7(4) . . ?
Si30 Si3 Si34 98.6(4) . . ?
Si32 Si3 Si35 11.2(4) . . ?
Si31 Si3 Si35 101.1(4) . . ?
Si33 Si3 Si35 109.3(3) . . ?
Si30 Si3 Si35 119.4(4) . . ?
Si34 Si3 Si35 109.4(4) . . ?
Si32 Si3 Ge3 107.5(3) . . ?
Si31 Si3 Ge3 110.3(3) . . ?
Si33 Si3 Ge3 109.2(2) . . ?
Si30 Si3 Ge3 112.8(2) . . ?
Si34 Si3 Ge3 109.3(3) . . ?
Si35 Si3 Ge3 106.8(3) . . ?
C10C Si10 C10B 105.6(4) . . ?
C10C Si10 C10A 112.7(4) . . ?
C10B Si10 C10A 111.1(4) . . ?
C10C Si10 Si1 112.0(2) . . ?
C10B Si10 Si1 107.1(3) . . ?
C10A Si10 Si1 108.2(3) . . ?
C11B Si11 C11A 105.4(4) . . ?
C11B Si11 C11C 109.4(5) . . ?
C11A Si11 C11C 113.3(5) . . ?
C11B Si11 Si1 111.8(3) . . ?
C11A Si11 Si1 108.2(3) . . ?
C11C Si11 Si1 108.8(3) . . ?
C12C Si12 C12B 111.6(5) . . ?
C12C Si12 C12A 105.8(5) . . ?
C12B Si12 C12A 113.4(4) . . ?
C12C Si12 Si1 109.8(3) . . ?
C12B Si12 Si1 108.6(2) . . ?
C12A Si12 Si1 107.6(3) . . ?
C20B Si20 C20C 109.0(4) . . ?
C20B Si20 C20A 108.3(4) . . ?
C20C Si20 C20A 109.0(4) . . ?
C20B Si20 Si2 111.8(2) . . ?
C20C Si20 Si2 109.6(2) . . ?
C20A Si20 Si2 109.1(3) . . ?
C21B Si21 C21C 109.1(4) . . ?
C21B Si21 C21A 108.6(5) . . ?
C21C Si21 C21A 106.7(4) . . ?
C21B Si21 Si2 111.9(3) . . ?
C21C Si21 Si2 109.5(3) . . ?
C21A Si21 Si2 110.8(3) . . ?
C22A Si22 C22B 108.5(4) . . ?
C22A Si22 C22C 106.8(4) . . ?
C22B Si22 C22C 108.8(3) . . ?
C22A Si22 Si2 111.7(2) . . ?
C22B Si22 Si2 110.9(2) . . ?
C22C Si22 Si2 110.0(2) . . ?
C30C Si30 C30A 115.2(10) . . ?
C30C Si30 C30B 104.7(10) . . ?
C30A Si30 C30B 103.4(9) . . ?
C30C Si30 Si3 110.9(7) . . ?
C30A Si30 Si3 109.1(7) . . ?
C30B Si30 Si3 113.3(8) . . ?
C31A Si31 C31B 112.0(11) . . ?
C31A Si31 C31C 99.3(10) . . ?
C31B Si31 C31C 108.4(8) . . ?
C31A Si31 Si3 112.3(8) . . ?
C31B Si31 Si3 114.1(8) . . ?
C31C Si31 Si3 109.7(7) . . ?
C32A Si32 C32B 105.9(10) . . ?
C32A Si32 C32C 103.9(9) . . ?
C32B Si32 C32C 109.2(9) . . ?
C32A Si32 Si3 115.9(8) . . ?
C32B Si32 Si3 112.4(8) . . ?
C32C Si32 Si3 109.1(8) . . ?
C33C Si33 C33B 104.9(8) . . ?
C33C Si33 C33A 102.7(8) . . ?
C33B Si33 C33A 111.0(8) . . ?
C33C Si33 Si3 114.0(6) . . ?
C33B Si33 Si3 112.9(7) . . ?
C33A Si33 Si3 110.8(7) . . ?
C34C Si34 C34B 109.1(10) . . ?
C34C Si34 C34A 116.2(12) . . ?
C34B Si34 C34A 101.0(10) . . ?
C34C Si34 Si3 110.6(8) . . ?
C34B Si34 Si3 109.0(8) . . ?
C34A Si34 Si3 110.4(9) . . ?
C35C Si35 C35B 106.3(10) . . ?
C35C Si35 C35A 113.1(11) . . ?
C35B Si35 C35A 107.3(10) . . ?
C35C Si35 Si3 112.9(8) . . ?
C35B Si35 Si3 109.9(8) . . ?
C35A Si35 Si3 107.2(9) . . ?
O1 C1 Mo1 178.3(5) . . ?
O2 C2 Mo1 174.6(5) . . ?
O3 C3 Mo1 177.1(5) . . ?
C1 O1 Li1 132.3(5) . . ?
C113 O100 C110 115.7(14) . . ?
C113 O100 C100 101.4(14) . . ?
C110 O100 C100 52.1(12) . . ?
C113 O100 C103 53.5(13) . . ?
C110 O100 C103 76.9(13) . . ?
C100 O100 C103 105.7(10) . . ?
C113 O100 Li1 120.6(11) . . ?
C110 O100 Li1 121.6(10) . . ?
C100 O100 Li1 125.0(7) . . ?
C103 O100 Li1 127.1(9) . . ?
C203 O200 C200 107.4(7) . . ?
C203 O200 Li1 124.6(6) . . ?
C200 O200 Li1 126.9(6) . . ?
C303 O300 C300 109.3(6) . . ?
C303 O300 Li1 129.3(6) . . ?
C300 O300 Li1 118.2(5) . . ?
O100 C100 C101 105.4(10) . . ?
C102 C103 O100 100.0(11) . . ?
C102 C101 C100 105.4(10) . . ?
C103 C102 C101 107.4(10) . . ?
O100 C110 C111 100.6(14) . . ?
C111 C112 C113 107.8(13) . . ?
O100 C113 C112 103.2(13) . . ?
C112 C111 C110 104.9(13) . . ?
O200 C200 C201 107.9(7) . . ?
C202 C201 C200 107.2(7) . . ?
C201 C202 C203 107.7(7) . . ?
O200 C203 C202 107.5(7) . . ?
C301 C300 O300 107.9(6) . . ?
C300 C301 C302 109.0(6) . . ?
C301 C302 C303 104.5(6) . . ?
O300 C303 C302 107.2(6) . . ?
O100 Li1 O200 112.6(6) . . ?
O100 Li1 O300 111.9(6) . . ?
O200 Li1 O300 116.8(6) . . ?
O100 Li1 O1 106.3(6) . . ?
O200 Li1 O1 105.2(5) . . ?
O300 Li1 O1 102.7(5) . . ?
C500 C501 C502 84(3) . . ?
C501 C502 C503 116(3) . . ?
C502 C503 C504 99(3) . . ?
C510 C511 C512 101(5) . . ?
C511 C512 C513 80(3) . . ?
C512 C513 C514 95(3) . . ?

loop_
_geom_bond_atom_site_label_1
_geom_bond_atom_site_label_2
_geom_bond_distance
_geom_bond_site_symmetry_2
_geom_bond_publ_flag
Mo1 C1 1.923(5) . ?
Mo1 C2 1.958(6) . ?
Mo1 C3 1.965(6) . ?
Mo1 Ge5 2.7293(7) . ?
Mo1 Ge4 2.7383(7) . ?
Mo1 Ge6 2.7415(6) . ?
Mo1 Ge2 2.7907(7) . ?
Mo1 Ge3 2.8210(6) . ?
Ge1 Si1 2.3609(15) . ?
Ge1 Ge8 2.4946(7) . ?
Ge1 Ge7 2.5098(8) . ?
Ge1 Ge4 2.5275(7) . ?
Ge1 Ge5 2.5289(8) . ?
Ge2 Si2 2.3958(13) . ?
Ge2 Ge6 2.5349(7) . ?
Ge2 Ge4 2.5671(7) . ?
Ge2 Ge7 2.5874(8) . ?
Ge2 Ge9 2.7152(7) . ?
Ge3 Si3 2.3961(14) . ?
Ge3 Ge6 2.5320(7) . ?
Ge3 Ge5 2.5691(7) . ?
Ge3 Ge8 2.5884(8) . ?
Ge3 Ge9 2.7179(8) . ?
Ge4 Ge5 2.8085(7) . ?
Ge6 Ge9 2.7179(8) . ?
Ge9 Ge8 2.5784(8) . ?
Ge9 Ge7 2.5926(8) . ?
Ge7 Ge8 2.8095(7) . ?
Si1 Si13 2.252(10) . ?
Si1 Si11 2.311(2) . ?
Si1 Si12 2.340(2) . ?
Si1 Si10 2.376(2) . ?
Si1 Si15 2.399(9) . ?
Si1 Si14 2.431(8) . ?
Si2 Si22 2.3422(19) . ?
Si2 Si20 2.343(2) . ?
Si2 Si21 2.347(2) . ?
Si3 Si32 2.315(16) . ?
Si3 Si31 2.332(13) . ?
Si3 Si33 2.344(11) . ?
Si3 Si30 2.346(11) . ?
Si3 Si34 2.351(16) . ?
Si3 Si35 2.356(17) . ?
Si10 C10C 1.824(7) . ?
Si10 C10B 1.874(8) . ?
Si10 C10A 1.911(8) . ?
Si11 C11B 1.880(8) . ?
Si11 C11A 1.884(8) . ?
Si11 C11C 1.928(8) . ?
Si12 C12C 1.877(9) . ?
Si12 C12B 1.878(8) . ?
Si12 C12A 1.903(7) . ?
Si20 C20B 1.842(8) . ?
Si20 C20C 1.855(7) . ?
Si20 C20A 1.872(7) . ?
Si21 C21B 1.848(7) . ?
Si21 C21C 1.865(7) . ?
Si21 C21A 1.869(8) . ?
Si22 C22A 1.849(8) . ?
Si22 C22B 1.855(7) . ?
Si22 C22C 1.863(6) . ?
Si30 C30C 1.826(12) . ?
Si30 C30A 1.835(11) . ?
Si30 C30B 1.847(13) . ?
Si31 C31A 1.838(11) . ?
Si31 C31B 1.859(12) . ?
Si31 C31C 1.880(12) . ?
Si32 C32A 1.857(11) . ?
Si32 C32B 1.859(12) . ?
Si32 C32C 1.865(12) . ?
Si33 C33C 1.829(11) . ?
Si33 C33B 1.845(12) . ?
Si33 C33A 1.852(10) . ?
Si34 C34C 1.852(12) . ?
Si34 C34B 1.864(13) . ?
Si34 C34A 1.872(12) . ?
Si35 C35C 1.869(12) . ?
Si35 C35B 1.874(12) . ?
Si35 C35A 1.874(12) . ?
C1 O1 1.168(5) . ?
C2 O2 1.157(7) . ?
C3 O3 1.145(7) . ?
O1 Li1 1.985(11) . ?
O100 C113 1.353(15) . ?
O100 C110 1.417(15) . ?
O100 C100 1.454(12) . ?
O100 C103 1.471(13) . ?
O100 Li1 1.868(12) . ?
O200 C203 1.431(8) . ?
O200 C200 1.431(8) . ?
O200 Li1 1.899(13) . ?
O300 C303 1.402(7) . ?
O300 C300 1.410(9) . ?
O300 Li1 1.906(11) . ?
C100 C101 1.460(14) . ?
C103 C102 1.452(14) . ?
C101 C102 1.457(14) . ?
C110 C111 1.466(16) . ?
C112 C111 1.432(15) . ?
C112 C113 1.433(15) . ?
C200 C201 1.451(10) . ?
C201 C202 1.437(10) . ?
C202 C203 1.449(10) . ?
C300 C301 1.406(10) . ?
C301 C302 1.432(9) . ?
C302 C303 1.488(9) . ?
C500 C501 1.53(3) . ?
C501 C502 1.54(3) . ?
C502 C503 1.64(2) . ?
C503 C504 1.68(2) . ?
C510 C511 1.53(3) . ?
C511 C512 1.54(3) . ?
C512 C513 1.65(2) . ?
C513 C514 1.68(2) . ?

loop_
_cod_changelog_entry_id
_cod_changelog_entry_author
_cod_changelog_entry_date
_cod_changelog_entry_text
1 'Vaitkus, Antanas' 2023-12-21T11:13:55+02:00
;
 Changed the disorder assembly of atomic site 'Si20' from an empty string to
 inapplicable ('.').
;
